data_1010376
loop_
_publ_author_name
'Brasseur, H'
'Pauling, L'

_publ_section_title
;
The Crystal Structure of Ammonium Cadmium Chloride, N H~4~ Cd Cl~3~
;
_journal_coden_ASTM JACSAT
_journal_name_full 'Journal of the American Chemical Society'
_journal_page_first 2886
_journal_page_last 2890
_journal_paper_doi 10.1021/ja01279a016
_journal_volume 60
_journal_year 1938
_chemical_formula_structural 'N H4 Cd Cl3'
_chemical_formula_sum 'Cd Cl3 H4 N'
_chemical_name_systematic 'Ammonium trichlorocadmate'
_space_group_IT_number 62
_symmetry_cell_setting orthorhombic
_symmetry_Int_Tables_number 62
_symmetry_space_group_name_Hall '-P 2c 2n'
_symmetry_space_group_name_H-M 'P n a m'
_cell_angle_alpha 90
_cell_angle_beta 90
_cell_angle_gamma 90
_cell_formula_units_Z 4
_cell_length_a 8.96(2)
_cell_length_b 14.87(3)
_cell_length_c 3.97(1)
_cell_volume 528.9
_exptl_crystal_density_meas 2.93
_cod_original_formula_sum 'H4 Cd Cl3 N'
_cod_database_code 1010376

loop_
_symmetry_equiv_pos_as_xyz
x,y,z
1/2+x,1/2-y,1/2-z
-x,-y,1/2+z
1/2-x,1/2+y,-z
-x,-y,-z
1/2-x,1/2+y,1/2+z
x,y,1/2-z
1/2+x,1/2-y,z

loop_
_atom_site_label
_atom_site_type_symbol
_atom_site_symmetry_multiplicity
_atom_site_Wyckoff_symbol
_atom_site_fract_x
_atom_site_fract_y
_atom_site_fract_z
_atom_site_occupancy
_atom_site_attached_hydrogens
_atom_site_calc_flag
Cd1 Cd2+ 4 c 0.165 0.054 0.25 1. 0 d
Cl1 Cl1- 4 c 0.284 0.215 0.25 1. 0 d
Cl2 Cl1- 4 c 0.167 0.496 0.25 1. 0 d
Cl3 Cl1- 4 c 0.026 0.898 0.25 1. 0 d
N1 N3- 4 c 0.43 0.82 0.25 1. 4 d

loop_
_atom_type_symbol
_atom_type_oxidation_number
Cd2+ 2.000
Cl1- -1.000
N3- -3.000
H1+ 1.000
